data_7057560
loop_
_publ_author_name
'Kovalska, Vladyslava'
'Chernii, Svitlana'
'Losytskyy, Mykhaylo'
'Tretyakova, Iryna'
'Dovbii, Yan'
'Gorski, Alexandr'
'Chernii, Victor'
'Czerwieniec, Rafal'
'Yarmoluk, Sergiy'

_publ_section_title
;
 Design of functionalized \b-ketoenole derivatives as efficient
 fluorescent dyes for detection of amyloid fibrils
;
_journal_issue 16
_journal_name_full 'New Journal of Chemistry'
_journal_page_first 13308
_journal_paper_doi 10.1039/C8NJ01020J
_journal_volume 42
_journal_year 2018
_chemical_formula_moiety '2(C24 H27 N O3)'
_chemical_formula_sum 'C48 H54 N2 O6'
_chemical_formula_weight 754.93
_space_group_crystal_system monoclinic
_space_group_IT_number 14
_space_group_name_Hall '-P 2yn'
_space_group_name_H-M_alt 'P 1 21/n 1'
_symmetry_space_group_name_Hall '-P 2yn'
_symmetry_space_group_name_H-M 'P 1 21/n 1'
_atom_sites_solution_hydrogens geom
_atom_sites_solution_primary dual
_audit_creation_date 2016-10-10
_audit_creation_method
;
Olex2 1.2-alpha
(compiled 2016.10.04 svn.r3343 for OlexSys, GUI svn.r5250)
;
_audit_update_record
;
2017-10-14 deposited with the CCDC.
2018-06-11 downloaded from the CCDC.
;
_cell_angle_alpha 90
_cell_angle_beta 94.5190(10)
_cell_angle_gamma 90
_cell_formula_units_Z 4
_cell_length_a 22.0779(2)
_cell_length_b 7.22350(10)
_cell_length_c 25.3699(3)
_cell_measurement_reflns_used 32994
_cell_measurement_temperature 123.00(10)
_cell_measurement_theta_max 73.4010
_cell_measurement_theta_min 5.0980
_cell_volume 4033.41(8)
_computing_cell_refinement 'CrysAlisPro 1.171.38.43 (Rigaku OD, 2015)'
_computing_data_collection 'CrysAlisPro 1.171.38.43 (Rigaku OD, 2015)'
_computing_data_reduction 'CrysAlisPro 1.171.38.43 (Rigaku OD, 2015)'
_computing_molecular_graphics 'Olex2 (Dolomanov et al., 2009)'
_computing_publication_material 'Olex2 (Dolomanov et al., 2009)'
_computing_structure_refinement 'ShelXL (Sheldrick, 2015)'
_computing_structure_solution 'ShelXT (Sheldrick, 2015)'
_diffrn_ambient_environment N~2~
_diffrn_ambient_temperature 123.00(10)
_diffrn_detector 'CCD plate'
_diffrn_detector_area_resol_mean 5.1773
_diffrn_detector_type Atlas
_diffrn_measured_fraction_theta_full 1.000
_diffrn_measured_fraction_theta_max 0.996
_diffrn_measurement_details
;
List of Runs (angles in degrees, time in seconds):

  # Type    Start    End  Width  t~exp~   \w     \q     \k     \f   Frames
#--------------------------------------------------------------------------
  1  \w      4.00  33.00   1.00    3.50    --   40.00  88.00-114.76   29
  2  \w      3.00  32.00   1.00    3.50    --   40.00  90.00  94.75   29
  3  \w   -116.00 -17.00   1.00    3.50    --  -41.23 -37.00-150.00   99
  4  \w   -116.00 -17.00   1.00    3.50    --  -41.23 -37.00 -60.00   99
  5  \w   -116.00 -17.00   1.00    3.50    --  -41.23 -37.00 120.00   99
  6  \w    -97.00  -2.00   1.00    3.50    --  -41.23 125.00 -60.00   95
  7  \w   -114.00 -13.00   1.00    3.50    --  -41.23 -57.00  60.00  101
  8  \w      2.00  97.00   1.00    3.50    --   41.23-125.00-150.00   95
  9  \w      7.00  33.00   1.00    3.50    --   44.00  89.00 -24.26   26
 10  \w      7.00  33.00   1.00    3.50    --   44.00  89.00-173.86   26
 11  \w     18.00  45.00   1.00    3.50    --   52.00  82.00  -8.09   27
 12  \w     23.00 132.00   1.00    3.50    --   56.00  77.00 -43.26  109
 13  \w     23.00  49.00   1.00    3.50    --   56.00  78.00-102.16   26
 14  \w     32.00 140.00   1.00    3.50    --   64.00  76.00-173.65  108
 15  \w     31.00 140.00   1.00    3.50    --   64.00  77.00 110.60  109
 16  \w     31.00 140.00   1.00    3.50    --   64.00  77.00 148.82  109
 17  \w     36.00 143.00   1.00    3.50    --   68.00  75.00  63.30  107
 18  \w     35.00 144.00   1.00    3.50    --   68.00  77.00-160.04  109
 19  \w     35.00 144.00   1.00    3.50    --   68.00  77.00  25.12  109
 20  \w     35.00 144.00   1.00    3.50    --   68.00  77.00  25.12  109
 21  \w     39.00 148.00   1.00    3.50    --   72.00  77.00-119.39  109
 22  \w     74.00 158.00   1.00   30.00    --  106.46  77.00 150.00   84
 23  \w     74.00 158.00   1.00   30.00    --  106.46  77.00  30.00   84
 24  \w     74.00 158.00   1.00   30.00    --  106.46  77.00 -60.00   84
 25  \w     77.00 158.00   1.00   30.00    --  106.46  61.00  90.00   81
 26  \w     34.00 136.00   1.00   30.00    --  106.46 -61.00-180.00  102
 27  \w     77.00 158.00   1.00   30.00    --  106.46  61.00  60.00   81
 28  \w     74.00 158.00   1.00   30.00    --  106.46  77.00 -30.00   84
 29  \w     74.00 158.00   1.00   30.00    --  106.46  77.00-120.00   84
 30  \w     77.00 158.00   1.00   30.00    --  106.46  61.00 120.00   81
 31  \w     24.00 109.00   1.00   30.00    --  106.46 -94.00 -90.00   85
 32  \w     24.00 109.00   1.00   30.00    --  106.46 -94.00  60.00   85
 33  \w     74.00 158.00   1.00   30.00    --  106.46  77.00   0.00   84
 34  \w     77.00 109.00   1.00   30.00    --  106.46  61.00   0.00   32
 35  \w     74.00 142.00   1.00   30.00    --  106.46  77.00-180.00   68
 36  \w     74.00 154.00   1.00   30.00    --  106.46  77.00  60.00   80
 37  \w     24.00  98.00   1.00   30.00    --  106.46 -94.00   0.00   74
 38  \w     74.00 150.00   1.00   30.00    --  106.46  77.00 -90.00   76
 39  \w     74.00 144.00   1.00   30.00    --  106.46  77.00 120.00   70
 40  \w     42.00  71.00   1.00   30.00    --  106.46 -45.00  30.00   29
 41  \w     34.00 101.00   1.00   30.00    --  106.46 -94.00 120.00   67
 42  \w     39.00  77.00   1.00   30.00    --  106.46 -45.00 -30.00   38
 43  \w     78.00 103.00   1.00   30.00    --  106.46  61.00 -90.00   25
 44  \w     74.00 154.00   1.00   30.00    --  106.46  77.00-150.00   80
 45  \w     39.00 109.00   1.00   30.00    --  106.46 -94.00-180.00   70
 46  \w     74.00 101.00   1.00   30.00    --  106.46  77.00  90.00   27
 47  \w     88.00 121.00   1.00   30.00    --  106.46-125.00   0.00   33
 48  \w     78.00 136.00   1.00   30.00    --  106.46  61.00 150.00   58
 49  \w     40.00  68.00   1.00   30.00    --  106.46 -45.00  90.00   28
 50  \w     33.00  81.00   1.00   30.00    --  106.46-125.00   0.00   48
;
_diffrn_measurement_device 'four-circle diffractometer'
_diffrn_measurement_device_type 'SuperNova, Single source at offset, Atlas'
_diffrn_measurement_method '\w scans'
_diffrn_orient_matrix_type 'CrysAlisPro convention (1999,Acta A55,543-557)'
_diffrn_orient_matrix_UB_11 -0.0473925000
_diffrn_orient_matrix_UB_12 -0.0001291000
_diffrn_orient_matrix_UB_13 -0.0479375000
_diffrn_orient_matrix_UB_21 -0.0508864000
_diffrn_orient_matrix_UB_22 0.0334125000
_diffrn_orient_matrix_UB_23 0.0371146000
_diffrn_orient_matrix_UB_31 0.0080522000
_diffrn_orient_matrix_UB_32 0.2106159000
_diffrn_orient_matrix_UB_33 -0.0059152000
_diffrn_radiation_monochromator mirror
_diffrn_radiation_probe x-ray
_diffrn_radiation_type CuK\a
_diffrn_radiation_wavelength 1.54184
_diffrn_reflns_av_R_equivalents 0.0409
_diffrn_reflns_av_unetI/netI 0.0156
_diffrn_reflns_Laue_measured_fraction_full 1.000
_diffrn_reflns_Laue_measured_fraction_max 0.996
_diffrn_reflns_limit_h_max 27
_diffrn_reflns_limit_h_min -27
_diffrn_reflns_limit_k_max 8
_diffrn_reflns_limit_k_min -8
_diffrn_reflns_limit_l_max 31
_diffrn_reflns_limit_l_min -31
_diffrn_reflns_number 86784
_diffrn_reflns_point_group_measured_fraction_full 1.000
_diffrn_reflns_point_group_measured_fraction_max 0.996
_diffrn_reflns_theta_full 67.684
_diffrn_reflns_theta_max 73.556
_diffrn_reflns_theta_min 3.495
_diffrn_source 'micro-focus sealed X-ray tube'
_diffrn_source_type 'SuperNova (Cu) X-ray Source'
_exptl_absorpt_coefficient_mu 0.647
_exptl_absorpt_correction_T_max 0.995
_exptl_absorpt_correction_T_min 0.989
_exptl_absorpt_correction_type gaussian
_exptl_absorpt_process_details
;
CrysAlisPro 1.171.38.43 (Rigaku Oxford Diffraction, 2015)
Numerical absorption correction based on gaussian integration over
            a multifaceted crystal model
Empirical absorption correction using spherical harmonics,
 implemented in SCALE3 ABSPACK scaling algorithm.
;
_exptl_crystal_colour 'clear yellow'
_exptl_crystal_colour_lustre clear
_exptl_crystal_colour_primary yellow
_exptl_crystal_density_diffrn 1.243
_exptl_crystal_description plate
_exptl_crystal_F_000 1616
_exptl_crystal_preparation Luminescent
_exptl_crystal_recrystallization_method 'Re-crystallisation from solvent: ethanol'
_exptl_crystal_size_max 0.203
_exptl_crystal_size_mid 0.157
_exptl_crystal_size_min 0.082
_refine_diff_density_max 0.230
_refine_diff_density_min -0.207
_refine_diff_density_rms 0.036
_refine_ls_extinction_method none
_refine_ls_goodness_of_fit_ref 1.024
_refine_ls_hydrogen_treatment constr
_refine_ls_matrix_type full
_refine_ls_number_parameters 511
_refine_ls_number_reflns 8076
_refine_ls_number_restraints 0
_refine_ls_restrained_S_all 1.024
_refine_ls_R_factor_all 0.0416
_refine_ls_R_factor_gt 0.0345
_refine_ls_shift/su_max 0.001
_refine_ls_shift/su_mean 0.000
_refine_ls_structure_factor_coef Fsqd
_refine_ls_weighting_details 'w=1/[\s^2^(Fo^2^)+(0.0480P)^2^+1.2437P] where P=(Fo^2^+2Fc^2^)/3'
_refine_ls_weighting_scheme calc
_refine_ls_wR_factor_gt 0.0908
_refine_ls_wR_factor_ref 0.0961
_reflns_Friedel_coverage 0.000
_reflns_number_gt 6959
_reflns_number_total 8076
_reflns_threshold_expression 'I > 2\s(I)'
_cod_data_source_file c8nj01020j2.cif
_cod_data_source_block p148
_cod_depositor_comments 'Adding full bibliography for 7057559--7057560.cif.'
_cod_database_code 7057560
_chemical_oxdiff_formula 'C24 H27 N1 O3'
_chemical_oxdiff_usercomment Czerwieniec_Y-05
_shelx_space_group_comment
;
The symmetry employed for this shelxl refinement is uniquely defined
by the following loop, which should always be used as a source of
symmetry information in preference to the above space-group names.
They are only intended as comments.
;
_reflns_odcompleteness_completeness 99.95
_reflns_odcompleteness_iscentric 1
_reflns_odcompleteness_theta 66.97
_olex2_refinement_description
;
1. Fixed Uiso
 At 1.2 times of:
  All C(H) groups, All C(H,H) groups, All N(H) groups
 At 1.5 times of:
  All C(H,H,H) groups, All O(H) groups
2.a Secondary CH2 refined with riding coordinates:
 C22(H22A,H22B), C46(H46A,H46B), C47(H47A,H47B), C23(H23A,H23B), C39(H39A,
 H39B), C15(H15A,H15B)
2.b Aromatic/amide H refined with riding coordinates:
 N2(H2), N1(H1), C29(H29), C34(H34), C38(H38), C27(H27), C13(H13), C10(H10),
 C11(H11), C14(H14), C32(H32), C5(H5A), C31(H31), C37(H37), C35(H35), C7(H7),
 C3(H3), C8(H8), C45(H45), C41(H41), C44(H44), C17(H17), C21(H21), C42(H42),
 C43(H43), C20(H20), C19(H19), C18(H18)
2.c Idealised Me refined as rotating group:
 C26(H26A,H26B,H26C), C48(H48A,H48B,H48C), C24(H24A,H24B,H24C), C2(H2B,H2C,H2D)
2.d Idealised tetrahedral OH refined as rotating group:
 O2(H2A), O5(H5)
;
_shelx_shelxl_version_number 2014/7
_olex2_date_sample_data_collection 2016-10-06
_olex2_date_sample_submission 2016-09-30
_olex2_diffrn_ambient_temperature_device 'Oxford Cryosystems CryoStream 700'
_olex2_exptl_crystal_mounting_method 'The crystal was mounted on a MITIGEN holder oil'
_olex2_submission_original_sample_id Y-05
_olex2_submission_special_instructions 'No special instructions were received'
_oxdiff_exptl_absorpt_empirical_details
;
Empirical correction (ABSPACK) includes:
- Absorption correction using spherical harmonics
- Frame scaling
;
_oxdiff_exptl_absorpt_empirical_full_max 1.161
_oxdiff_exptl_absorpt_empirical_full_min 0.866

loop_
_space_group_symop_operation_xyz
'x, y, z'
'-x+1/2, y+1/2, -z+1/2'
'-x, -y, -z'
'x-1/2, -y-1/2, z-1/2'

loop_
_atom_site_label
_atom_site_type_symbol
_atom_site_fract_x
_atom_site_fract_y
_atom_site_fract_z
_atom_site_U_iso_or_equiv
_atom_site_adp_type
_atom_site_occupancy
_atom_site_site_symmetry_order
_atom_site_calc_flag
_atom_site_refinement_flags_posn
O4 O 0.27175(3) 0.21094(11) 0.46808(3) 0.02171(17) Uani 1 1 d .
O1 O 0.52444(3) 0.37778(11) 0.22613(3) 0.02192(17) Uani 1 1 d .
O6 O 0.33474(3) 0.28458(12) 0.88745(3) 0.02352(17) Uani 1 1 d .
O3 O 0.57620(3) 0.06767(11) 0.63812(3) 0.02308(17) Uani 1 1 d .
O2 O 0.51590(4) 0.40195(12) 0.32269(3) 0.02687(19) Uani 1 1 d .
H2A H 0.5085 0.4214 0.2910 0.040 Uiso 1 1 calc GR
O5 O 0.26264(4) 0.14517(13) 0.56202(3) 0.02812(19) Uani 1 1 d .
H5 H 0.2556 0.1396 0.5298 0.042 Uiso 1 1 calc GR
N2 N 0.29238(4) 0.25058(13) 0.36843(3) 0.02012(19) Uani 1 1 d .
H2 H 0.2677 0.2139 0.3909 0.024 Uiso 1 1 calc R
N1 N 0.54255(4) 0.36371(14) 0.12399(3) 0.0219(2) Uani 1 1 d .
H1 H 0.5171 0.3899 0.1469 0.026 Uiso 1 1 calc R
C28 C 0.31659(5) 0.32270(15) 0.47957(4) 0.0181(2) Uani 1 1 d .
C9 C 0.55145(5) 0.21415(15) 0.47882(4) 0.0194(2) Uani 1 1 d .
C4 C 0.57100(5) 0.27044(15) 0.23407(4) 0.0193(2) Uani 1 1 d .
C25 C 0.33661(5) 0.36668(15) 0.38605(4) 0.0193(2) Uani 1 1 d .
C30 C 0.30800(5) 0.26444(15) 0.57376(4) 0.0196(2) Uani 1 1 d .
C29 C 0.33548(5) 0.35530(15) 0.53480(4) 0.0193(2) Uani 1 1 d .
H29 H 0.3666 0.4389 0.5438 0.023 Uiso 1 1 calc R
C33 C 0.30434(5) 0.22453(15) 0.72418(4) 0.0190(2) Uani 1 1 d .
C12 C 0.56455(5) 0.11928(15) 0.58649(4) 0.0194(2) Uani 1 1 d .
C36 C 0.32103(5) 0.26109(15) 0.83438(4) 0.0190(2) Uani 1 1 d .
C34 C 0.35880(5) 0.29556(15) 0.74836(4) 0.0198(2) Uani 1 1 d .
H34 H 0.3896 0.3316 0.7276 0.024 Uiso 1 1 calc R
C38 C 0.25943(5) 0.16996(15) 0.75671(4) 0.0211(2) Uani 1 1 d .
H38 H 0.2235 0.1195 0.7414 0.025 Uiso 1 1 calc R
C27 C 0.34782(5) 0.40804(15) 0.43929(4) 0.0193(2) Uani 1 1 d .
H27 H 0.3773 0.4962 0.4491 0.023 Uiso 1 1 calc R
C6 C 0.56238(5) 0.28319(15) 0.32976(4) 0.0199(2) Uani 1 1 d .
C13 C 0.51253(5) 0.21154(16) 0.56614(4) 0.0216(2) Uani 1 1 d .
H13 H 0.4821 0.2422 0.5879 0.026 Uiso 1 1 calc R
C10 C 0.60338(5) 0.12015(15) 0.50035(4) 0.0206(2) Uani 1 1 d .
H10 H 0.6338 0.0885 0.4786 0.025 Uiso 1 1 calc R
C11 C 0.60992(5) 0.07416(15) 0.55321(4) 0.0209(2) Uani 1 1 d .
H11 H 0.6447 0.0127 0.5668 0.025 Uiso 1 1 calc R
C14 C 0.50674(5) 0.25721(16) 0.51277(4) 0.0217(2) Uani 1 1 d .
H14 H 0.4719 0.3185 0.4992 0.026 Uiso 1 1 calc R
C32 C 0.29300(5) 0.20891(15) 0.66692(4) 0.0207(2) Uani 1 1 d .
H32 H 0.2602 0.1359 0.6547 0.025 Uiso 1 1 calc R
C5 C 0.59140(5) 0.21930(16) 0.28779(4) 0.0209(2) Uani 1 1 d .
H5A H 0.6248 0.1416 0.2938 0.025 Uiso 1 1 calc R
C31 C 0.32476(5) 0.28833(16) 0.62994(4) 0.0209(2) Uani 1 1 d .
H31 H 0.3584 0.3606 0.6406 0.025 Uiso 1 1 calc R
C37 C 0.26686(5) 0.18895(16) 0.81144(4) 0.0206(2) Uani 1 1 d .
H37 H 0.2360 0.1539 0.8323 0.025 Uiso 1 1 calc R
C35 C 0.36722(5) 0.31261(16) 0.80255(4) 0.0204(2) Uani 1 1 d .
H35 H 0.4037 0.3585 0.8180 0.025 Uiso 1 1 calc R
C7 C 0.57772(5) 0.22523(16) 0.38416(4) 0.0212(2) Uani 1 1 d .
H7 H 0.6130 0.1570 0.3921 0.025 Uiso 1 1 calc R
C22 C 0.53405(5) 0.12498(16) 0.67538(4) 0.0211(2) Uani 1 1 d .
H22A H 0.4947 0.0681 0.6669 0.025 Uiso 1 1 calc R
H22B H 0.5291 0.2584 0.6744 0.025 Uiso 1 1 calc R
C1 C 0.58928(5) 0.25302(16) 0.13925(4) 0.0224(2) Uani 1 1 d .
C3 C 0.60262(5) 0.20256(16) 0.19150(4) 0.0224(2) Uani 1 1 d .
H3 H 0.6342 0.1192 0.1992 0.027 Uiso 1 1 calc R
C46 C 0.28963(5) 0.23848(16) 0.92324(4) 0.0207(2) Uani 1 1 d .
H46A H 0.2788 0.1086 0.9201 0.025 Uiso 1 1 calc R
H46B H 0.2533 0.3124 0.9157 0.025 Uiso 1 1 calc R
C8 C 0.54246(5) 0.26742(15) 0.42323(4) 0.0207(2) Uani 1 1 d .
H8 H 0.5083 0.3390 0.4138 0.025 Uiso 1 1 calc R
C47 C 0.31838(5) 0.28022(17) 0.97803(4) 0.0230(2) Uani 1 1 d .
H47A H 0.3293 0.4102 0.9801 0.028 Uiso 1 1 calc R
H47B H 0.3554 0.2083 0.9841 0.028 Uiso 1 1 calc R
C40 C 0.23801(5) 0.02129(17) 0.31407(4) 0.0222(2) Uani 1 1 d .
C16 C 0.48491(5) 0.59404(17) 0.07101(4) 0.0240(2) Uani 1 1 d .
C23 C 0.56001(5) 0.06403(18) 0.72933(4) 0.0259(2) Uani 1 1 d .
H23A H 0.6017 0.1062 0.7349 0.031 Uiso 1 1 calc R
H23B H 0.5602 -0.0701 0.7309 0.031 Uiso 1 1 calc R
C45 C 0.25844(5) -0.15456(17) 0.32910(4) 0.0268(2) Uani 1 1 d .
H45 H 0.2997 -0.1748 0.3373 0.032 Uiso 1 1 calc R
C26 C 0.37526(5) 0.44791(18) 0.34617(4) 0.0272(3) Uani 1 1 d .
H26A H 0.3999 0.3525 0.3325 0.041 Uiso 1 1 calc GR
H26B H 0.4010 0.5420 0.3626 0.041 Uiso 1 1 calc GR
H26C H 0.3497 0.5014 0.3178 0.041 Uiso 1 1 calc GR
C39 C 0.28218(6) 0.18044(18) 0.31435(4) 0.0268(2) Uani 1 1 d .
H39A H 0.3203 0.1391 0.3018 0.032 Uiso 1 1 calc R
H39B H 0.2658 0.2780 0.2911 0.032 Uiso 1 1 calc R
C48 C 0.27636(5) 0.23629(19) 1.02112(4) 0.0291(3) Uani 1 1 d .
H48A H 0.2390 0.3036 1.0146 0.044 Uiso 1 1 calc GR
H48B H 0.2956 0.2716 1.0549 0.044 Uiso 1 1 calc GR
H48C H 0.2679 0.1059 1.0211 0.044 Uiso 1 1 calc GR
C41 C 0.17625(6) 0.04867(19) 0.30184(5) 0.0305(3) Uani 1 1 d .
H41 H 0.1620 0.1655 0.2918 0.037 Uiso 1 1 calc R
C15 C 0.53186(6) 0.44302(19) 0.07115(4) 0.0292(3) Uani 1 1 d .
H15A H 0.5180 0.3470 0.0463 0.035 Uiso 1 1 calc R
H15B H 0.5695 0.4932 0.0600 0.035 Uiso 1 1 calc R
C24 C 0.52359(6) 0.14009(19) 0.77319(5) 0.0301(3) Uani 1 1 d .
H24A H 0.4825 0.0962 0.7683 0.045 Uiso 1 1 calc GR
H24B H 0.5238 0.2729 0.7720 0.045 Uiso 1 1 calc GR
H24C H 0.5415 0.0990 0.8069 0.045 Uiso 1 1 calc GR
C44 C 0.21782(6) -0.29970(19) 0.33193(5) 0.0333(3) Uani 1 1 d .
H44 H 0.2319 -0.4168 0.3421 0.040 Uiso 1 1 calc R
C2 C 0.62882(6) 0.18791(19) 0.09760(5) 0.0325(3) Uani 1 1 d .
H2B H 0.6040 0.1345 0.0688 0.049 Uiso 1 1 calc GR
H2C H 0.6568 0.0966 0.1124 0.049 Uiso 1 1 calc GR
H2D H 0.6510 0.2909 0.0849 0.049 Uiso 1 1 calc GR
C17 C 0.50294(6) 0.7779(2) 0.07523(5) 0.0356(3) Uani 1 1 d .
H17 H 0.5441 0.8073 0.0783 0.043 Uiso 1 1 calc R
C21 C 0.42358(6) 0.5516(2) 0.06719(5) 0.0363(3) Uani 1 1 d .
H21 H 0.4112 0.4287 0.0649 0.044 Uiso 1 1 calc R
C42 C 0.13549(6) -0.0978(2) 0.30457(5) 0.0376(3) Uani 1 1 d .
H42 H 0.0942 -0.0787 0.2962 0.045 Uiso 1 1 calc R
C43 C 0.15647(6) -0.2709(2) 0.31970(5) 0.0360(3) Uani 1 1 d .
H43 H 0.1293 -0.3685 0.3217 0.043 Uiso 1 1 calc R
C20 C 0.38066(6) 0.6913(3) 0.06680(6) 0.0500(4) Uani 1 1 d .
H20 H 0.3395 0.6619 0.0642 0.060 Uiso 1 1 calc R
C19 C 0.39872(8) 0.8742(3) 0.07033(6) 0.0541(5) Uani 1 1 d .
H19 H 0.3698 0.9681 0.0696 0.065 Uiso 1 1 calc R
C18 C 0.46009(8) 0.9174(2) 0.07492(7) 0.0517(4) Uani 1 1 d .
H18 H 0.4724 1.0403 0.0778 0.062 Uiso 1 1 calc R

loop_
_atom_site_aniso_label
_atom_site_aniso_U_11
_atom_site_aniso_U_22
_atom_site_aniso_U_33
_atom_site_aniso_U_23
_atom_site_aniso_U_13
_atom_site_aniso_U_12
O4 0.0195(4) 0.0269(4) 0.0188(4) -0.0027(3) 0.0021(3) -0.0064(3)
O1 0.0198(4) 0.0262(4) 0.0199(4) 0.0031(3) 0.0031(3) 0.0048(3)
O6 0.0226(4) 0.0322(4) 0.0159(4) -0.0012(3) 0.0030(3) -0.0041(3)
O3 0.0247(4) 0.0272(4) 0.0174(4) 0.0020(3) 0.0017(3) 0.0050(3)
O2 0.0295(4) 0.0322(5) 0.0193(4) 0.0047(3) 0.0044(3) 0.0124(4)
O5 0.0327(4) 0.0349(5) 0.0170(4) -0.0033(3) 0.0034(3) -0.0160(4)
N2 0.0209(4) 0.0245(5) 0.0150(4) -0.0005(3) 0.0021(3) -0.0028(4)
N1 0.0235(5) 0.0259(5) 0.0167(4) 0.0004(4) 0.0042(3) 0.0007(4)
C28 0.0163(5) 0.0177(5) 0.0204(5) -0.0018(4) 0.0012(4) 0.0018(4)
C9 0.0214(5) 0.0166(5) 0.0199(5) 0.0001(4) 0.0001(4) -0.0024(4)
C4 0.0188(5) 0.0179(5) 0.0215(5) 0.0014(4) 0.0028(4) -0.0014(4)
C25 0.0190(5) 0.0181(5) 0.0210(5) 0.0017(4) 0.0023(4) 0.0017(4)
C30 0.0193(5) 0.0193(5) 0.0202(5) -0.0033(4) 0.0014(4) -0.0006(4)
C29 0.0187(5) 0.0197(5) 0.0195(5) -0.0024(4) 0.0009(4) -0.0026(4)
C33 0.0218(5) 0.0158(5) 0.0194(5) -0.0004(4) 0.0013(4) 0.0012(4)
C12 0.0235(5) 0.0170(5) 0.0175(5) 0.0007(4) -0.0002(4) -0.0021(4)
C36 0.0226(5) 0.0179(5) 0.0166(5) -0.0004(4) 0.0018(4) 0.0016(4)
C34 0.0200(5) 0.0199(5) 0.0200(5) 0.0009(4) 0.0044(4) -0.0006(4)
C38 0.0204(5) 0.0209(5) 0.0216(5) 0.0000(4) -0.0001(4) -0.0033(4)
C27 0.0187(5) 0.0187(5) 0.0204(5) -0.0002(4) 0.0008(4) -0.0021(4)
C6 0.0191(5) 0.0180(5) 0.0223(5) 0.0017(4) 0.0005(4) -0.0007(4)
C13 0.0192(5) 0.0234(6) 0.0226(5) 0.0012(4) 0.0038(4) 0.0006(4)
C10 0.0215(5) 0.0205(5) 0.0199(5) -0.0026(4) 0.0020(4) 0.0002(4)
C11 0.0203(5) 0.0199(5) 0.0220(5) -0.0002(4) -0.0013(4) 0.0029(4)
C14 0.0188(5) 0.0226(5) 0.0235(5) 0.0025(4) -0.0008(4) 0.0014(4)
C32 0.0225(5) 0.0191(5) 0.0204(5) -0.0021(4) 0.0004(4) -0.0007(4)
C5 0.0191(5) 0.0205(5) 0.0230(5) 0.0030(4) 0.0015(4) 0.0026(4)
C31 0.0224(5) 0.0207(5) 0.0195(5) -0.0025(4) 0.0010(4) -0.0014(4)
C37 0.0197(5) 0.0218(5) 0.0209(5) 0.0014(4) 0.0043(4) -0.0016(4)
C35 0.0183(5) 0.0218(5) 0.0211(5) -0.0015(4) 0.0007(4) -0.0015(4)
C7 0.0208(5) 0.0204(5) 0.0218(5) 0.0020(4) -0.0011(4) 0.0001(4)
C22 0.0209(5) 0.0224(5) 0.0204(5) 0.0012(4) 0.0037(4) -0.0002(4)
C1 0.0255(5) 0.0184(5) 0.0237(5) -0.0019(4) 0.0053(4) -0.0011(4)
C3 0.0234(5) 0.0199(5) 0.0243(5) 0.0014(4) 0.0045(4) 0.0036(4)
C46 0.0203(5) 0.0237(6) 0.0188(5) -0.0002(4) 0.0050(4) -0.0001(4)
C8 0.0216(5) 0.0188(5) 0.0212(5) 0.0013(4) -0.0017(4) -0.0008(4)
C47 0.0228(5) 0.0268(6) 0.0194(5) 0.0008(4) 0.0022(4) 0.0001(4)
C40 0.0254(5) 0.0280(6) 0.0132(5) -0.0037(4) 0.0010(4) -0.0017(5)
C16 0.0258(5) 0.0333(6) 0.0128(5) 0.0033(4) 0.0001(4) -0.0001(5)
C23 0.0276(6) 0.0299(6) 0.0201(5) 0.0009(5) 0.0015(4) 0.0038(5)
C45 0.0266(6) 0.0307(6) 0.0224(5) -0.0029(5) -0.0015(4) 0.0018(5)
C26 0.0300(6) 0.0299(6) 0.0223(5) 0.0006(5) 0.0054(4) -0.0079(5)
C39 0.0335(6) 0.0305(6) 0.0164(5) -0.0015(4) 0.0029(4) -0.0060(5)
C48 0.0274(6) 0.0401(7) 0.0203(5) 0.0033(5) 0.0047(4) 0.0001(5)
C41 0.0290(6) 0.0348(7) 0.0269(6) -0.0014(5) -0.0027(5) 0.0047(5)
C15 0.0344(6) 0.0357(7) 0.0178(5) 0.0025(5) 0.0038(4) 0.0044(5)
C24 0.0331(6) 0.0351(7) 0.0228(5) 0.0009(5) 0.0057(5) 0.0059(5)
C44 0.0471(7) 0.0273(7) 0.0249(6) -0.0014(5) -0.0002(5) -0.0035(6)
C2 0.0407(7) 0.0323(7) 0.0259(6) 0.0013(5) 0.0112(5) 0.0107(6)
C17 0.0360(7) 0.0342(7) 0.0367(7) 0.0032(6) 0.0039(5) -0.0028(6)
C21 0.0287(6) 0.0494(8) 0.0305(6) -0.0031(6) 0.0004(5) -0.0068(6)
C42 0.0227(6) 0.0595(9) 0.0300(6) -0.0063(6) -0.0024(5) -0.0046(6)
C43 0.0425(7) 0.0434(8) 0.0222(6) -0.0059(5) 0.0028(5) -0.0207(6)
C20 0.0243(6) 0.0913(14) 0.0336(7) -0.0031(8) -0.0036(5) 0.0105(8)
C19 0.0609(10) 0.0695(12) 0.0316(7) 0.0081(7) 0.0017(7) 0.0406(9)
C18 0.0688(11) 0.0351(8) 0.0519(9) 0.0070(7) 0.0091(8) 0.0108(8)

loop_
_atom_type_symbol
_atom_type_description
_atom_type_scat_dispersion_real
_atom_type_scat_dispersion_imag
_atom_type_scat_source
C C 0.0181 0.0091 'International Tables Vol C Tables 4.2.6.8 and 6.1.1.4'
H H 0.0000 0.0000 'International Tables Vol C Tables 4.2.6.8 and 6.1.1.4'
N N 0.0311 0.0180 'International Tables Vol C Tables 4.2.6.8 and 6.1.1.4'
O O 0.0492 0.0322 'International Tables Vol C Tables 4.2.6.8 and 6.1.1.4'

loop_
_exptl_crystal_face_index_h
_exptl_crystal_face_index_k
_exptl_crystal_face_index_l
_exptl_crystal_face_perp_dist
12 -2 -7 0.0705
-12 2 7 0.0705
-5 0 -15 0.0541
5 0 15 0.0541
12 0 9 0.0377
-12 0 -9 0.0443
9 3 5 0.0812
-10 2 -8 0.0499
11 -1 9 0.0434
10 2 -9 0.0779
-11 -2 10 0.0858
0 5 0 0.0981
-10 3 9 0.0676
13 2 -1 0.0537
13 -2 1 0.0561
9 3 -8 0.0756
-4 -3 -11 0.0615
-1 3 -13 0.0732
3 1 15 0.0553
9 0 12 0.0328
1 -4 5 0.1047

loop_
_geom_angle_atom_site_label_1
_geom_angle_atom_site_label_2
_geom_angle_atom_site_label_3
_geom_angle
C36 O6 C46 118.83(8)
C12 O3 C22 117.95(8)
C6 O2 H2A 109.5
C30 O5 H5 109.5
C25 N2 H2 117.1
C25 N2 C39 125.80(9)
C39 N2 H2 117.1
C1 N1 H1 117.8
C1 N1 C15 124.44(9)
C15 N1 H1 117.8
O4 C28 C29 118.45(9)
O4 C28 C27 121.07(9)
C27 C28 C29 120.47(9)
C10 C9 C8 123.18(10)
C14 C9 C10 117.57(10)
C14 C9 C8 119.25(10)
O1 C4 C5 118.99(9)
O1 C4 C3 121.50(10)
C3 C4 C5 119.51(10)
N2 C25 C27 122.03(10)
N2 C25 C26 117.45(9)
C27 C25 C26 120.50(10)
O5 C30 C29 121.03(10)
O5 C30 C31 115.03(9)
C29 C30 C31 123.94(10)
C28 C29 H29 119.6
C30 C29 C28 120.70(10)
C30 C29 H29 119.6
C34 C33 C32 122.51(10)
C38 C33 C34 117.96(10)
C38 C33 C32 119.52(10)
O3 C12 C13 125.01(10)
O3 C12 C11 115.18(9)
C13 C12 C11 119.81(10)
O6 C36 C37 125.13(10)
O6 C36 C35 114.84(9)
C37 C36 C35 120.01(10)
C33 C34 H34 119.6
C35 C34 C33 120.81(10)
C35 C34 H34 119.6
C33 C38 H38 119.0
C37 C38 C33 121.90(10)
C37 C38 H38 119.0
C28 C27 H27 118.4
C25 C27 C28 123.29(10)
C25 C27 H27 118.4
O2 C6 C5 120.92(10)
O2 C6 C7 115.46(9)
C5 C6 C7 123.60(10)
C12 C13 H13 120.5
C14 C13 C12 119.02(10)
C14 C13 H13 120.5
C9 C10 H10 119.5
C11 C10 C9 120.95(10)
C11 C10 H10 119.5
C12 C11 H11 119.8
C10 C11 C12 120.42(10)
C10 C11 H11 119.8
C9 C14 H14 118.9
C13 C14 C9 122.23(10)
C13 C14 H14 118.9
C33 C32 H32 116.4
C31 C32 C33 127.18(10)
C31 C32 H32 116.4
C4 C5 H5A 119.4
C6 C5 C4 121.13(10)
C6 C5 H5A 119.4
C30 C31 H31 119.1
C32 C31 C30 121.82(10)
C32 C31 H31 119.1
C36 C37 C38 118.99(10)
C36 C37 H37 120.5
C38 C37 H37 120.5
C36 C35 H35 119.9
C34 C35 C36 120.29(10)
C34 C35 H35 119.9
C6 C7 H7 119.0
C8 C7 C6 121.95(10)
C8 C7 H7 119.0
O3 C22 H22A 110.3
O3 C22 H22B 110.3
O3 C22 C23 107.05(9)
H22A C22 H22B 108.6
C23 C22 H22A 110.3
C23 C22 H22B 110.3
N1 C1 C3 122.40(10)
N1 C1 C2 117.52(10)
C3 C1 C2 120.06(10)
C4 C3 H3 118.1
C1 C3 C4 123.89(10)
C1 C3 H3 118.1
O6 C46 H46A 110.6
O6 C46 H46B 110.6
O6 C46 C47 105.82(8)
H46A C46 H46B 108.7
C47 C46 H46A 110.6
C47 C46 H46B 110.6
C9 C8 H8 116.2
C7 C8 C9 127.63(10)
C7 C8 H8 116.2
C46 C47 H47A 109.1
C46 C47 H47B 109.1
C46 C47 C48 112.53(9)
H47A C47 H47B 107.8
C48 C47 H47A 109.1
C48 C47 H47B 109.1
C45 C40 C39 119.96(10)
C41 C40 C45 118.87(11)
C41 C40 C39 121.07(11)
C17 C16 C15 120.01(11)
C21 C16 C15 120.64(12)
C21 C16 C17 119.35(12)
C22 C23 H23A 109.2
C22 C23 H23B 109.2
C22 C23 C24 111.88(10)
H23A C23 H23B 107.9
C24 C23 H23A 109.2
C24 C23 H23B 109.2
C40 C45 H45 119.7
C44 C45 C40 120.53(11)
C44 C45 H45 119.7
C25 C26 H26A 109.5
C25 C26 H26B 109.5
C25 C26 H26C 109.5
H26A C26 H26B 109.5
H26A C26 H26C 109.5
H26B C26 H26C 109.5
N2 C39 C40 108.68(9)
N2 C39 H39A 110.0
N2 C39 H39B 110.0
C40 C39 H39A 110.0
C40 C39 H39B 110.0
H39A C39 H39B 108.3
C47 C48 H48A 109.5
C47 C48 H48B 109.5
C47 C48 H48C 109.5
H48A C48 H48B 109.5
H48A C48 H48C 109.5
H48B C48 H48C 109.5
C40 C41 H41 119.8
C40 C41 C42 120.47(13)
C42 C41 H41 119.8
N1 C15 C16 110.38(9)
N1 C15 H15A 109.6
N1 C15 H15B 109.6
C16 C15 H15A 109.6
C16 C15 H15B 109.6
H15A C15 H15B 108.1
C23 C24 H24A 109.5
C23 C24 H24B 109.5
C23 C24 H24C 109.5
H24A C24 H24B 109.5
H24A C24 H24C 109.5
H24B C24 H24C 109.5
C45 C44 H44 119.9
C43 C44 C45 120.11(13)
C43 C44 H44 119.9
C1 C2 H2B 109.5
C1 C2 H2C 109.5
C1 C2 H2D 109.5
H2B C2 H2C 109.5
H2B C2 H2D 109.5
H2C C2 H2D 109.5
C16 C17 H17 119.8
C18 C17 C16 120.35(14)
C18 C17 H17 119.8
C16 C21 H21 119.8
C20 C21 C16 120.31(15)
C20 C21 H21 119.8
C41 C42 H42 120.0
C43 C42 C41 119.91(12)
C43 C42 H42 120.0
C44 C43 H43 119.9
C42 C43 C44 120.12(12)
C42 C43 H43 119.9
C21 C20 H20 119.9
C19 C20 C21 120.21(14)
C19 C20 H20 119.9
C20 C19 H19 120.1
C20 C19 C18 119.73(14)
C18 C19 H19 120.1
C17 C18 C19 120.03(16)
C17 C18 H18 120.0
C19 C18 H18 120.0

loop_
_geom_bond_atom_site_label_1
_geom_bond_atom_site_label_2
_geom_bond_distance
O4 C28 1.2928(13)
O1 C4 1.2907(13)
O6 C36 1.3673(13)
O6 C46 1.4386(12)
O3 C12 1.3668(13)
O3 C22 1.4385(12)
O2 H2A 0.8200
O2 C6 1.3387(13)
O5 H5 0.8200
O5 C30 1.3367(13)
N2 H2 0.8600
N2 C25 1.3371(14)
N2 C39 1.4634(13)
N1 H1 0.8600
N1 C1 1.3381(15)
N1 C15 1.4597(14)
C28 C29 1.4493(14)
C28 C27 1.4181(15)
C9 C10 1.4055(15)
C9 C14 1.3951(15)
C9 C8 1.4602(14)
C4 C5 1.4493(15)
C4 C3 1.4189(15)
C25 C27 1.3864(15)
C25 C26 1.4941(15)
C30 C29 1.3675(15)
C30 C31 1.4542(14)
C29 H29 0.9300
C33 C34 1.4033(15)
C33 C38 1.3959(15)
C33 C32 1.4589(14)
C12 C13 1.3914(15)
C12 C11 1.3982(15)
C36 C37 1.3895(15)
C36 C35 1.4001(15)
C34 H34 0.9300
C34 C35 1.3783(15)
C38 H38 0.9300
C38 C37 1.3921(15)
C27 H27 0.9300
C6 C5 1.3655(15)
C6 C7 1.4564(15)
C13 H13 0.9300
C13 C14 1.3896(15)
C10 H10 0.9300
C10 C11 1.3781(15)
C11 H11 0.9300
C14 H14 0.9300
C32 H32 0.9300
C32 C31 1.3435(15)
C5 H5A 0.9300
C31 H31 0.9300
C37 H37 0.9300
C35 H35 0.9300
C7 H7 0.9300
C7 C8 1.3427(15)
C22 H22A 0.9700
C22 H22B 0.9700
C22 C23 1.5073(15)
C1 C3 1.3838(16)
C1 C2 1.4986(15)
C3 H3 0.9300
C46 H46A 0.9700
C46 H46B 0.9700
C46 C47 1.5121(15)
C8 H8 0.9300
C47 H47A 0.9700
C47 H47B 0.9700
C47 C48 1.5220(15)
C40 C45 1.3912(17)
C40 C39 1.5073(16)
C40 C41 1.3883(16)
C16 C15 1.5046(17)
C16 C17 1.3880(19)
C16 C21 1.3843(17)
C23 H23A 0.9700
C23 H23B 0.9700
C23 C24 1.5257(15)
C45 H45 0.9300
C45 C44 1.3851(18)
C26 H26A 0.9600
C26 H26B 0.9600
C26 H26C 0.9600
C39 H39A 0.9700
C39 H39B 0.9700
C48 H48A 0.9600
C48 H48B 0.9600
C48 H48C 0.9600
C41 H41 0.9300
C41 C42 1.394(2)
C15 H15A 0.9700
C15 H15B 0.9700
C24 H24A 0.9600
C24 H24B 0.9600
C24 H24C 0.9600
C44 H44 0.9300
C44 C43 1.381(2)
C2 H2B 0.9600
C2 H2C 0.9600
C2 H2D 0.9600
C17 H17 0.9300
C17 C18 1.382(2)
C21 H21 0.9300
C21 C20 1.383(2)
C42 H42 0.9300
C42 C43 1.377(2)
C43 H43 0.9300
C20 H20 0.9300
C20 C19 1.381(3)
C19 H19 0.9300
C19 C18 1.386(3)
C18 H18 0.9300

loop_
_exptl_oxdiff_crystal_face_indexfrac_h
_exptl_oxdiff_crystal_face_indexfrac_k
_exptl_oxdiff_crystal_face_indexfrac_l
_exptl_oxdiff_crystal_face_x
_exptl_oxdiff_crystal_face_y
_exptl_oxdiff_crystal_face_z
11.9915 -2.0006 -7.0088 -0.2321 -0.9372 -0.2834
-11.9915 2.0006 7.0088 0.2321 0.9372 0.2834
-5.0047 0.0009 -14.9975 0.9561 -0.3019 0.0486
5.0047 -0.0009 14.9975 -0.9561 0.3019 -0.0486
12.0014 -0.0011 8.9931 -0.9999 -0.2770 0.0432
-12.0014 0.0011 -8.9931 0.9999 0.2770 -0.0432
9.0066 2.9996 4.9966 -0.6668 -0.1726 0.6747
-9.9973 2.0012 -7.9930 0.8567 0.2789 0.3883
10.9995 -1.0011 8.9930 -0.9523 -0.2594 -0.1755
9.9993 2.0000 -9.0051 -0.0425 -0.7762 0.5550
-10.9988 -2.0000 10.0058 0.0419 0.8642 -0.5690
0.0103 5.0006 0.0031 -0.0013 0.1667 1.0533
-9.9890 3.0006 9.0082 0.0412 0.9429 0.4982
13.0017 1.9995 -1.0067 -0.5682 -0.6322 0.5318
12.9942 -2.0010 0.9909 -0.6631 -0.6913 -0.3227
9.0019 3.0002 -8.0039 -0.0433 -0.6549 0.7517
-4.0096 -2.9997 -10.9998 0.7177 -0.3044 -0.5990
-0.9984 3.0010 -12.9980 0.6700 -0.3313 0.7009
3.0071 0.9993 14.9994 -0.8617 0.4371 0.1460
9.0030 -0.0010 11.9950 -1.0017 -0.0130 0.0013
0.9934 -4.0008 4.9971 -0.2861 0.0012 -0.8642
